data_4127624
loop_
_publ_author_name
'Cao, Man'
'Pang, Rui'
'Wang, Qian-You'
'Han, Zhen'
'Wang, Zhao-Yang'
'Dong, Xi-Yan'
'Li, Shun-Fang'
'Zang, Shuang-Quan'
'Mak, Thomas C. W.'

_publ_section_title
;
 Porphyrinic Silver Cluster Assembled Material for Simultaneous Capture
 and Photocatalysis of Mustard-Gas Simulant.
;
_journal_issue 37
_journal_name_full 'Journal of the American Chemical Society'
_journal_page_first 14505
_journal_page_last 14509
_journal_paper_doi 10.1021/jacs.9b05952
_journal_volume 141
_journal_year 2019
_chemical_formula_moiety 'C76 H80 Ag12 F18 N8 O12 S6'
_chemical_formula_sum 'C76 H80 Ag12 F18 N8 O12 S6'
_chemical_formula_weight 3126.28
_space_group_crystal_system triclinic
_space_group_IT_number 2
_space_group_name_Hall '-P 1'
_space_group_name_H-M_alt 'P -1'
_symmetry_space_group_name_Hall '-P 1'
_symmetry_space_group_name_H-M 'P -1'
_atom_sites_solution_hydrogens geom
_atom_sites_solution_primary dual
_audit_creation_date 2019-05-18
_audit_creation_method
;
Olex2 1.2
(compiled 2018.05.29 svn.r3508 for OlexSys, GUI svn.r5506)
;
_cell_angle_alpha 61.4520(10)
_cell_angle_beta 68.2290(10)
_cell_angle_gamma 67.3880(10)
_cell_formula_units_Z 1
_cell_length_a 14.77100(10)
_cell_length_b 15.4918(2)
_cell_length_c 15.6410(2)
_cell_measurement_reflns_used 49937
_cell_measurement_temperature 100.01(10)
_cell_measurement_theta_max 72.9640
_cell_measurement_theta_min 3.3110
_cell_volume 2823.93(6)
_computing_cell_refinement 'CrysAlisPro 1.171.39.27b (Rigaku OD, 2015)'
_computing_data_collection 'CrysAlisPro 1.171.39.27b (Rigaku OD, 2015)'
_computing_data_reduction 'CrysAlisPro 1.171.39.27b (Rigaku OD, 2015)'
_computing_molecular_graphics 'Olex2 (Dolomanov et al., 2009)'
_computing_publication_material 'Olex2 (Dolomanov et al., 2009)'
_computing_structure_refinement 'ShelXL (Sheldrick, 2015)'
_computing_structure_solution 'ShelXT (Sheldrick, 2015)'
_diffrn_ambient_environment N~2~
_diffrn_ambient_temperature 100.01(10)
_diffrn_detector 'CCD plate'
_diffrn_measured_fraction_theta_full 0.995
_diffrn_measured_fraction_theta_max 0.995
_diffrn_measurement_details
;
List of Runs (angles in degrees, time in seconds):

  # Type    Start    End  Width  t~exp~   \w     \q     \k     \f   Frames
--------------------------------------------------------------------------
  1  \w    -37.00  67.00   0.50    0.50    --    0.00  82.00 -30.00  208
  2  \w    -30.00  29.00   0.50    0.50    --    0.00 -38.00 150.00  118
  3  \w    -35.00  12.00   0.50    0.50    --    0.00  77.00-120.00   94
  4  \w    -20.00  21.00   0.50    0.50    --    0.00 -57.00 150.00   82
  5  \w     48.00  88.00   0.50    0.50    --    0.00  19.00   0.00   80
  6  \w    -87.00 -39.00   0.50    0.50    --    0.00 -57.00 150.00   96
  7  \w    -70.00 -39.00   0.50    0.50    --    0.00 -38.00 150.00   62
  8  \w     -5.00  43.00   0.50    0.50    --    0.00  19.00   0.00   96
  9  \w    -29.00  89.00   0.50    0.50    --    0.00  38.00  90.00  236
 10  \w    -29.00  72.00   0.50    0.50    --    0.00  57.00-120.00  202
 11  \w     26.00  52.00   0.50    0.50    --    0.00  77.00-120.00   52
 12  \w    -45.00  -9.00   0.50    0.50    --    0.00  19.00   0.00   72
 13  \w    136.00 179.00   0.50    0.50    --   97.60  81.00   9.21   86
 14  \w     60.00  86.00   0.50    0.50    --   97.60  81.00   9.21   52
 15  \w     60.00  93.00   0.50    0.50    --   97.60  82.00-112.46   66
 16  \w     60.00  89.00   0.50    0.50    --   97.60  80.00  85.06   58
 17  \w    149.00 182.00   0.50    0.50    --   97.60  80.00 101.30   66
 18  \w    160.00 186.00   0.50    0.50    --   97.60  78.00-160.53   52
 19  \w     63.00 187.00   0.50    0.50    --   97.60  75.00  48.97  248
 20  \w    108.00 187.00   0.50    0.50    --   97.60  82.00 -30.00  158
 21  \w     62.00  88.00   0.50    0.50    --   97.60  82.00 -30.00   52
 22  \w     60.00  85.00   0.50    0.50    --   97.60  80.00 101.30   50
 23  \w     62.00 120.00   0.50    0.50    --   97.60  77.00  60.00  116
 24  \w     62.00  88.00   0.50    0.50    --   97.60  77.00 -30.00   52
 25  \w     67.00  93.00   0.50    0.50    --   97.60  61.00  60.00   52
 26  \w     62.00  88.00   0.50    0.50    --   97.60  77.00  30.00   52
 27  \w     60.00  87.00   0.50    0.50    --   97.60  82.00 120.00   54
 28  \w     62.00 172.00   0.50    0.50    --   97.60  77.00-120.00  220
 29  \w     62.00  87.00   0.50    0.50    --   97.60  77.00 -60.00   50
 30  \w     60.00  86.00   0.50    0.50    --   97.60  82.00 -90.00   52
 31  \w     28.00 134.00   0.50    0.50    --   97.60 -82.00  30.00  212
 32  \w     62.00  87.00   0.50    0.50    --   97.60  77.00 -90.00   50
 33  \w    153.00 179.00   0.50    0.50    --   97.60  80.00 144.98   52
 34  \w     61.00  87.00   0.50    0.50    --   97.60  78.00-160.53   52
 35  \w     69.00 131.00   0.50    0.50    --   97.60  45.00 -60.00  124
 36  \w     60.00  85.00   0.50    0.50    --   97.60  82.00 -60.00   50
 37  \w     69.00 184.00   0.50    0.50    --   97.60  45.00-180.00  230
 38  \w     61.00 132.00   0.50    0.50    --   97.60 -82.00 -90.00  142
 39  \w      8.00 135.00   0.50    0.50    --   97.60 -82.00 -30.00  254
 40  \w     60.00  86.00   0.50    0.50    --   97.60  80.00 144.98   52
 41  \w     61.00  86.00   0.50    0.50    --   97.60  79.00 117.48   50
 42  \w     60.00  86.00   0.50    0.50    --   97.60  82.00-120.00   52
 43  \w     69.00  96.00   0.50    0.50    --   97.60  45.00  30.00   54
 44  \w    110.00 182.00   0.50    0.50    --   97.60  45.00  30.00  144
 45  \w     69.00 178.00   0.50    0.50    --   97.60  51.00 150.62  218
 46  \w     67.00 155.00   0.50    0.50    --   97.60  61.00 120.00  176
 47  \w     62.00  88.00   0.50    0.50    --   97.60  77.00-150.00   52
 48  \w     10.00 131.00   0.50    0.50    --   97.60 -82.00-180.00  242
 49  \w     67.00  92.00   0.50    0.50    --   97.60  61.00  30.00   50
 50  \w    120.00 179.00   0.50    0.50    --   97.60  82.00 -90.00  118
 51  \w     65.00  90.00   0.50    0.50    --   97.60  68.00  11.00   50
 52  \w     67.00  93.00   0.50    0.50    --   97.60  61.00-120.00   52
 53  \w     98.00 141.00   0.50    0.50    --   97.60  61.00-120.00   86
 54  \w     67.00  93.00   0.50    0.50    --   97.60  61.00   0.00   52
 55  \w    137.00 177.00   0.50    0.50    --   97.60  82.00-180.00   80
 56  \w     61.00  86.00   0.50    0.50    --   97.60  78.00-130.64   50
 57  \w    107.00 187.00   0.50    0.50    --   97.60  82.00-112.46  160
 58  \w     65.00 182.00   0.50    0.50    --   97.60  66.00-171.69  234
 59  \w     69.00 133.00   0.50    0.50    --   97.60  45.00 120.00  128
 60  \w     60.00  86.00   0.50    0.50    --   97.60  82.00  60.00   52
 61  \w     69.00 173.00   0.50    0.50    --   97.60  50.00 -40.76  208
 62  \w     69.00 176.00   0.50    0.50    --   97.60  45.00  60.00  214
 63  \w     66.00 134.00   0.50    0.50    --   97.60 -82.00 120.00  136
 64  \w     69.00 114.00   0.50    0.50    --   97.60  48.00  -5.85   90
;
_diffrn_measurement_device 'four-circle diffractometer'
_diffrn_measurement_device_type 'XtaLAB AFC12 (RINC): Kappa single'
_diffrn_measurement_method '\w scans'
_diffrn_orient_matrix_type 'CrysAlisPro convention (1999,Acta A55,543-557)'
_diffrn_orient_matrix_UB_11 -0.0640669000
_diffrn_orient_matrix_UB_12 0.0749661000
_diffrn_orient_matrix_UB_13 0.0513932000
_diffrn_orient_matrix_UB_21 0.0671640000
_diffrn_orient_matrix_UB_22 0.0736446000
_diffrn_orient_matrix_UB_23 -0.0728288000
_diffrn_orient_matrix_UB_31 -0.0697673000
_diffrn_orient_matrix_UB_32 0.0515449000
_diffrn_orient_matrix_UB_33 -0.0730395000
_diffrn_radiation_monochromator graphite
_diffrn_radiation_probe x-ray
_diffrn_radiation_type CuK\a
_diffrn_radiation_wavelength 1.54184
_diffrn_reflns_av_R_equivalents 0.0580
_diffrn_reflns_av_unetI/netI 0.0275
_diffrn_reflns_Laue_measured_fraction_full 0.995
_diffrn_reflns_Laue_measured_fraction_max 0.995
_diffrn_reflns_limit_h_max 17
_diffrn_reflns_limit_h_min -17
_diffrn_reflns_limit_k_max 18
_diffrn_reflns_limit_k_min -18
_diffrn_reflns_limit_l_max 18
_diffrn_reflns_limit_l_min -18
_diffrn_reflns_number 61810
_diffrn_reflns_point_group_measured_fraction_full 0.995
_diffrn_reflns_point_group_measured_fraction_max 0.995
_diffrn_reflns_theta_full 66.498
_diffrn_reflns_theta_max 66.498
_diffrn_reflns_theta_min 3.306
_diffrn_source 'fine-focus sealed X-ray tube'
_diffrn_source_type 'Enhance (Cu) X-ray Source'
_exptl_absorpt_coefficient_mu 18.028
_exptl_absorpt_correction_T_max 1.00000
_exptl_absorpt_correction_T_min 0.15956
_exptl_absorpt_correction_type multi-scan
_exptl_absorpt_process_details
;
CrysAlisPro 1.171.39.27b (Rigaku Oxford Diffraction, 2015)
Empirical absorption correction using spherical harmonics,
 implemented in SCALE3 ABSPACK scaling algorithm.
;
_exptl_crystal_colour brown
_exptl_crystal_colour_primary brown
_exptl_crystal_density_diffrn 1.838
_exptl_crystal_description block
_exptl_crystal_F_000 1510
_exptl_crystal_size_max 0.3
_exptl_crystal_size_mid 0.2
_exptl_crystal_size_min 0.1
_refine_diff_density_max 1.930
_refine_diff_density_min -1.235
_refine_diff_density_rms 0.154
_refine_ls_extinction_method none
_refine_ls_goodness_of_fit_ref 1.057
_refine_ls_hydrogen_treatment constr
_refine_ls_matrix_type full
_refine_ls_number_parameters 640
_refine_ls_number_reflns 9894
_refine_ls_number_restraints 75
_refine_ls_restrained_S_all 1.062
_refine_ls_R_factor_all 0.0395
_refine_ls_R_factor_gt 0.0384
_refine_ls_shift/su_max 0.001
_refine_ls_shift/su_mean 0.000
_refine_ls_structure_factor_coef Fsqd
_refine_ls_weighting_details 'w=1/[\s^2^(Fo^2^)+(0.0587P)^2^+12.3367P] where P=(Fo^2^+2Fc^2^)/3'
_refine_ls_weighting_scheme calc
_refine_ls_wR_factor_gt 0.1016
_refine_ls_wR_factor_ref 0.1026
_reflns_Friedel_coverage 0.000
_reflns_number_gt 9589
_reflns_number_total 9894
_reflns_threshold_expression 'I > 2\s(I)'
_cod_data_source_file ja9b05952_si_002.cif
_cod_data_source_block 20190222a6-hy
_cod_original_cell_volume 2823.93(7)
_cod_database_code 4127624
_shelx_shelxl_version_number 2016/4
_shelx_space_group_comment
;
The symmetry employed for this shelxl refinement is uniquely defined
by the following loop, which should always be used as a source of
symmetry information in preference to the above space-group names.
They are only intended as comments.
;
_shelx_estimated_absorpt_t_max 0.266
_shelx_estimated_absorpt_t_min 0.074
_reflns_odcompleteness_completeness 99.51
_reflns_odcompleteness_iscentric 1
_reflns_odcompleteness_theta 66.97
_olex2_refinement_description
;
1. Fixed Uiso
 At 1.2 times of:
  All C(H) groups, All N(H) groups
 At 1.5 times of:
  All C(H,H,H) groups
2. Restrained distances
 F6B-C16B \\sim F5B-C16B \\sim F4B-C16B \\sim F6A-C16A \\sim F4A-C16A \\sim
F5A-C16A
 with sigma of 0.01
3. Uiso/Uaniso restraints and constraints
Uanis(F4A) \\sim Ueq, Uanis(C16A) \\sim Ueq, Uanis(F8) \\sim Ueq, Uanis(F7)
\\sim Ueq, Uanis(F9) \\sim Ueq: with sigma of 0.01 and sigma for terminal atoms
of 0.02
Uanis(C16B) \\sim Ueq: with sigma of 0.01 and sigma for terminal atoms of 0.02
Uanis(F5B) \\sim Ueq, Uanis(F5A) \\sim Ueq, Uanis(C16B) \\sim Ueq, Uanis(F6B)
\\sim Ueq, Uanis(F6A) \\sim Ueq, Uanis(F4A) \\sim Ueq: with sigma of 0.01 and
sigma for terminal atoms of 0.02
Uanis(F4A) \\sim Ueq: with sigma of 0.005 and sigma for terminal atoms of 0.01
Uanis(F6A) \\sim Ueq: with sigma of 0.005 and sigma for terminal atoms of 0.01
4. Others
 Fixed Sof: F5A(0.5) F5B(0.5) F4A(0.5) F4B(0.5) F6A(0.5) F6B(0.5) C16A(0.5)
 C16B(0.5)
5.a Aromatic/amide H refined with riding coordinates:
 N2(H2), C27(H27), C26(H26), C37(H37), C33(H33), C20(H20), C19(H19), C22(H22),
 C23(H23), C36(H36), C34(H34), C31(H31), C32(H32)
5.b Idealised Me refined as rotating group:
 C8(H8A,H8B,H8C), C4(H4A,H4B,H4C), C7(H7A,H7B,H7C), C2(H2A,H2B,H2C), C6(H6A,
 H6B,H6C), C11(H11A,H11B,H11C), C10(H10A,H10B,H10C), C3(H3A,H3B,H3C), C12(H12A,
 H12B,H12C)
;
_smtbx_masks_void_probe_radius 1.2
_smtbx_masks_void_truncation_radius 1.2
_olex2_submission_special_instructions 'No special instructions were received'
_oxdiff_exptl_absorpt_empirical_details
;
Empirical correction (ABSPACK) includes:
- Absorption correction using spherical harmonics
- Frame scaling
;
_oxdiff_exptl_absorpt_empirical_full_max 4.220
_oxdiff_exptl_absorpt_empirical_full_min 0.561

loop_
_space_group_symop_operation_xyz
'x, y, z'
'-x, -y, -z'

loop_
_atom_site_label
_atom_site_type_symbol
_atom_site_fract_x
_atom_site_fract_y
_atom_site_fract_z
_atom_site_U_iso_or_equiv
_atom_site_adp_type
_atom_site_occupancy
_atom_site_site_symmetry_order
_atom_site_calc_flag
_atom_site_refinement_flags_posn
_atom_site_refinement_flags_adp
_atom_site_refinement_flags_occupancy
_atom_site_disorder_assembly
_atom_site_disorder_group
Ag5 Ag 1.23267(2) 0.44514(3) 0.30474(3) 0.02027(9) Uani 1 1 d . . . . .
Ag6 Ag 1.01879(3) 0.61763(3) 0.21261(3) 0.02757(10) Uani 1 1 d . . . . .
Ag2 Ag 0.96788(2) 0.70437(3) 0.37379(3) 0.02179(10) Uani 1 1 d . . . . .
Ag1 Ag 0.74852(2) 0.69787(2) 0.39901(3) 0.02034(10) Uani 1 1 d . . . . .
Ag3 Ag 0.97668(2) 0.56909(2) 0.58337(2) 0.01642(9) Uani 1 1 d . . . . .
Ag4 Ag 1.17085(2) 0.53460(2) 0.45233(2) 0.01682(9) Uani 1 1 d . . . . .
S3 S 1.13373(8) 0.63416(8) 0.28454(8) 0.0178(2) Uani 1 1 d . . . . .
S1 S 0.82918(7) 0.69308(8) 0.52944(8) 0.0150(2) Uani 1 1 d . . . . .
S2 S 1.12630(7) 0.45286(8) 0.64010(8) 0.0132(2) Uani 1 1 d . . . . .
F9 F 1.5874(2) 0.4190(3) 0.2955(3) 0.0445(9) Uani 1 1 d . U . . .
F7 F 1.5327(3) 0.5056(4) 0.3852(3) 0.0558(11) Uani 1 1 d . U . . .
F8 F 1.5186(3) 0.5769(3) 0.2344(4) 0.0640(13) Uani 1 1 d . U . . .
F3 F 0.8924(3) 1.0188(3) 0.0758(3) 0.0553(11) Uani 1 1 d . . . . .
F2 F 0.7333(3) 1.0420(3) 0.1250(4) 0.0678(13) Uani 1 1 d . . . . .
F1 F 0.8112(4) 1.0739(3) 0.1923(4) 0.0668(13) Uani 1 1 d . . . . .
F5A F 1.3384(10) 0.4030(17) -0.014(2) 0.070(5) Uani 0.5 1 d D U P A 2
F5B F 1.3303(13) 0.4346(19) -0.028(2) 0.095(8) Uani 0.5 1 d D U P B 1
F4A F 1.2319(8) 0.5807(8) -0.0584(6) 0.089(3) Uani 0.5 1 d D U P A 2
F4B F 1.2305(8) 0.3012(8) 0.0858(8) 0.076(3) Uani 0.5 1 d D . P B 1
F6A F 1.1848(11) 0.4358(11) -0.0122(11) 0.051(3) Uani 0.5 1 d D U P A 2
F6B F 1.1779(15) 0.4760(13) -0.0273(15) 0.088(6) Uani 0.5 1 d D U P B 1
O3 O 1.1233(3) 0.4784(3) 0.1520(3) 0.0331(9) Uani 1 1 d . . . . .
O4 O 1.2866(3) 0.4350(4) 0.1524(3) 0.0407(10) Uani 1 1 d . . . . .
O2 O 0.9110(3) 0.8698(3) 0.2617(4) 0.0482(12) Uani 1 1 d . . . . .
O1 O 0.7662(3) 0.8557(3) 0.2606(3) 0.0426(10) Uani 1 1 d . . . . .
O6 O 1.3478(3) 0.5016(4) 0.4143(3) 0.0391(10) Uani 1 1 d . . . . .
O5 O 1.3975(3) 0.4313(4) 0.3042(4) 0.0411(10) Uani 1 1 d . . . . .
N3 N -0.1171(3) 1.0002(3) 0.6234(3) 0.0165(8) Uani 1 1 d . . . . .
N2 N 0.1011(3) 0.8932(3) 0.5878(3) 0.0160(8) Uani 1 1 d . . . . .
H2 H 0.059597 0.931921 0.549507 0.019 Uiso 1 1 calc R . . . .
N1 N 0.5789(3) 0.7567(3) 0.4166(3) 0.0243(9) Uani 1 1 d . . . . .
N4 N -0.0231(3) 0.7110(4) 1.0630(3) 0.0274(9) Uani 1 1 d . . . . .
C28 C 0.0765(3) 0.8550(3) 0.6899(3) 0.0161(9) Uani 1 1 d . . . . .
C21 C 0.3701(3) 0.8404(4) 0.4396(4) 0.0201(10) Uani 1 1 d . . . . .
C27 C 0.1669(4) 0.7938(4) 0.7252(4) 0.0205(10) Uani 1 1 d . . . . .
H27 H 0.171706 0.758793 0.791605 0.025 Uiso 1 1 calc R . . . .
C24 C 0.2579(3) 0.8843(3) 0.4569(4) 0.0166(9) Uani 1 1 d . . . . .
C26 C 0.2437(3) 0.7967(3) 0.6437(4) 0.0218(10) Uani 1 1 d . . . . .
H26 H 0.311132 0.763660 0.644276 0.026 Uiso 1 1 calc R . . . .
C35 C -0.1087(3) 0.9402(3) 0.7197(3) 0.0165(9) Uani 1 1 d . . . . .
C37 C -0.2737(3) 1.0192(4) 0.7290(4) 0.0230(10) Uani 1 1 d . . . . .
H37 H -0.342919 1.041613 0.751276 0.028 Uiso 1 1 calc R . . . .
C33 C -0.0339(4) 0.8117(4) 1.0199(4) 0.0297(12) Uani 1 1 d . . . . .
H33 H -0.039312 0.845270 1.058092 0.036 Uiso 1 1 calc R . . . .
C8 C 1.0921(4) 0.5752(4) 0.7387(4) 0.0307(12) Uani 1 1 d . . . . .
H8A H 1.054620 0.632685 0.692716 0.046 Uiso 1 1 calc GR . . . .
H8B H 1.118426 0.598232 0.769548 0.046 Uiso 1 1 calc GR . . . .
H8C H 1.048570 0.532762 0.789304 0.046 Uiso 1 1 calc GR . . . .
C17 C 1.4080(3) 0.4722(4) 0.3488(4) 0.0240(11) Uani 1 1 d . . . . .
C4 C 0.7905(5) 0.7845(5) 0.6576(5) 0.0388(14) Uani 1 1 d . . . . .
H4A H 0.725278 0.770823 0.684520 0.058 Uiso 1 1 calc GR . . . .
H4B H 0.787821 0.841563 0.668293 0.058 Uiso 1 1 calc GR . . . .
H4C H 0.838751 0.725977 0.690340 0.058 Uiso 1 1 calc GR . . . .
C20 C 0.4150(4) 0.7454(4) 0.4399(5) 0.0323(13) Uani 1 1 d . . . . .
H20 H 0.376188 0.705856 0.447881 0.039 Uiso 1 1 calc R . . . .
C7 C 1.2450(4) 0.4286(4) 0.7512(4) 0.0287(12) Uani 1 1 d . . . . .
H7A H 1.205644 0.383824 0.805564 0.043 Uiso 1 1 calc GR . . . .
H7B H 1.272247 0.455845 0.777261 0.043 Uiso 1 1 calc GR . . . .
H7C H 1.299066 0.391658 0.714337 0.043 Uiso 1 1 calc GR . . . .
C5 C 1.1787(3) 0.5147(4) 0.6827(4) 0.0184(9) Uani 1 1 d . . . . .
C2 C 0.7427(5) 0.8944(4) 0.4923(5) 0.0395(14) Uani 1 1 d . . . . .
H2A H 0.763574 0.905399 0.422816 0.059 Uiso 1 1 calc GR . . . .
H2B H 0.735621 0.955340 0.498957 0.059 Uiso 1 1 calc GR . . . .
H2C H 0.679196 0.876912 0.520841 0.059 Uiso 1 1 calc GR . . . .
C1 C 0.8215(4) 0.8081(4) 0.5470(4) 0.0240(11) Uani 1 1 d . . . . .
C9 C 1.2092(4) 0.7311(4) 0.2037(4) 0.0256(11) Uani 1 1 d . . . . .
C13 C 0.8316(4) 0.8989(4) 0.2353(4) 0.0310(12) Uani 1 1 d . . . . .
C6 C 1.2394(4) 0.5848(4) 0.5922(4) 0.0263(11) Uani 1 1 d . . . . .
H6A H 1.291386 0.546631 0.555165 0.039 Uiso 1 1 calc GR . . . .
H6B H 1.269449 0.613312 0.614214 0.039 Uiso 1 1 calc GR . . . .
H6C H 1.195647 0.638435 0.550086 0.039 Uiso 1 1 calc GR . . . .
C18 C 1.5127(4) 0.4921(4) 0.3159(4) 0.0304(12) Uani 1 1 d . . . . .
C19 C 0.5182(4) 0.7077(4) 0.4283(5) 0.0307(12) Uani 1 1 d . . . . .
H19 H 0.546108 0.642421 0.429040 0.037 Uiso 1 1 calc R . . . .
C15 C 1.2145(4) 0.4563(6) 0.1176(5) 0.0449(17) Uani 1 1 d . . . . .
C11 C 1.3013(5) 0.6837(5) 0.1405(5) 0.0451(16) Uani 1 1 d . . . . .
H11A H 1.343516 0.729929 0.099819 0.068 Uiso 1 1 calc GR . . . .
H11B H 1.280461 0.669339 0.098358 0.068 Uiso 1 1 calc GR . . . .
H11C H 1.338127 0.621676 0.183388 0.068 Uiso 1 1 calc GR . . . .
C14 C 0.8147(5) 1.0095(5) 0.1577(5) 0.0425(15) Uani 1 1 d . . . . .
C10 C 1.1442(5) 0.8237(5) 0.1384(6) 0.069(3) Uani 1 1 d . . . . .
H10A H 1.130864 0.806451 0.093686 0.104 Uiso 1 1 calc GR . . . .
H10B H 1.178813 0.876824 0.100330 0.104 Uiso 1 1 calc GR . . . .
H10C H 1.081729 0.846658 0.179791 0.104 Uiso 1 1 calc GR . . . .
C3 C 0.9242(4) 0.8334(4) 0.5015(5) 0.0346(13) Uani 1 1 d . . . . .
H3A H 0.920638 0.890028 0.513341 0.052 Uiso 1 1 calc GR . . . .
H3B H 0.941751 0.850323 0.430747 0.052 Uiso 1 1 calc GR . . . .
H3C H 0.974412 0.775541 0.531768 0.052 Uiso 1 1 calc GR . . . .
C22 C 0.4352(4) 0.9005(5) 0.4138(6) 0.0441(16) Uani 1 1 d . . . . .
H22 H 0.409360 0.968736 0.403778 0.053 Uiso 1 1 calc R . . . .
C12 C 1.2386(6) 0.7553(6) 0.2706(5) 0.056(2) Uani 1 1 d . . . . .
H12A H 1.180392 0.794882 0.301681 0.084 Uiso 1 1 calc GR . . . .
H12B H 1.288758 0.793186 0.231627 0.084 Uiso 1 1 calc GR . . . .
H12C H 1.265553 0.693230 0.321263 0.084 Uiso 1 1 calc GR . . . .
C23 C 0.5377(5) 0.8567(6) 0.4034(6) 0.0517(19) Uani 1 1 d . . . . .
H23 H 0.580065 0.896531 0.386924 0.062 Uiso 1 1 calc R . . . .
C16A C 1.2463(8) 0.4764(7) 0.0022(8) 0.038(3) Uani 0.5 1 d D U P A 2
C30 C -0.0272(3) 0.8195(4) 0.8608(4) 0.0203(10) Uani 1 1 d . . . . .
C16B C 1.2420(11) 0.4013(8) 0.0376(11) 0.057(4) Uani 0.5 1 d D U P B 1
C38 C -0.2172(3) 1.0495(3) 0.6268(4) 0.0170(9) Uani 1 1 d . . . . .
C25 C 0.2036(3) 0.8591(3) 0.5566(4) 0.0171(9) Uani 1 1 d . . . . .
C29 C -0.0204(3) 0.8748(4) 0.7513(4) 0.0187(9) Uani 1 1 d . . . . .
C36 C -0.2079(4) 0.9524(4) 0.7865(4) 0.0226(10) Uani 1 1 d . . . . .
H36 H -0.222968 0.920191 0.855870 0.027 Uiso 1 1 calc R . . . .
C34 C -0.0375(4) 0.8675(4) 0.9197(4) 0.0262(11) Uani 1 1 d . . . . .
H34 H -0.046778 0.937577 0.892483 0.031 Uiso 1 1 calc R . . . .
C31 C -0.0208(4) 0.7155(4) 0.9075(4) 0.0291(12) Uani 1 1 d . . . . .
H31 H -0.018446 0.680363 0.872075 0.035 Uiso 1 1 calc R . . . .
C32 C -0.0180(4) 0.6656(4) 1.0077(4) 0.0306(12) Uani 1 1 d . . . . .
H32 H -0.012178 0.595984 1.037663 0.037 Uiso 1 1 calc R . . . .

loop_
_atom_site_aniso_label
_atom_site_aniso_U_11
_atom_site_aniso_U_22
_atom_site_aniso_U_33
_atom_site_aniso_U_23
_atom_site_aniso_U_13
_atom_site_aniso_U_12
Ag5 0.01395(16) 0.02916(19) 0.02058(18) -0.01303(15) 0.00112(13) -0.00890(13)
Ag6 0.0291(2) 0.0420(2) 0.01626(18) -0.00843(16) -0.00285(15) -0.01986(17)
Ag2 0.01397(17) 0.02473(18) 0.02506(19) -0.01045(15) 0.00057(14) -0.00725(13)
Ag1 0.00667(15) 0.02165(17) 0.0282(2) -0.00966(15) -0.00443(13) 0.00108(12)
Ag3 0.00700(15) 0.01688(16) 0.02181(18) -0.00612(13) -0.00394(12) -0.00078(12)
Ag4 0.01240(16) 0.02228(17) 0.01474(17) -0.00719(13) -0.00080(12) -0.00569(13)
S3 0.0114(5) 0.0208(5) 0.0165(5) -0.0023(4) -0.0014(4) -0.0077(4)
S1 0.0078(4) 0.0151(5) 0.0222(5) -0.0089(4) -0.0043(4) -0.0001(4)
S2 0.0064(4) 0.0173(5) 0.0153(5) -0.0066(4) -0.0030(4) -0.0017(4)
F9 0.0113(14) 0.051(2) 0.074(3) -0.0340(19) -0.0077(15) -0.0002(14)
F7 0.0293(18) 0.090(3) 0.076(3) -0.053(3) -0.0041(18) -0.0235(19)
F8 0.0250(18) 0.051(2) 0.080(3) 0.008(2) -0.0105(19) -0.0196(17)
F3 0.064(3) 0.044(2) 0.040(2) -0.0002(17) -0.0057(19) -0.0233(19)
F2 0.057(3) 0.041(2) 0.082(3) 0.013(2) -0.041(2) -0.0142(19)
F1 0.089(3) 0.032(2) 0.080(3) -0.024(2) -0.025(3) -0.007(2)
F5A 0.043(7) 0.121(11) 0.056(10) -0.072(9) -0.004(6) 0.011(6)
F5B 0.058(9) 0.154(16) 0.047(9) -0.059(11) 0.006(7) 0.006(8)
F4A 0.078(6) 0.103(7) 0.031(4) -0.003(4) -0.013(4) 0.003(5)
F4B 0.070(6) 0.088(7) 0.093(7) -0.063(6) 0.007(5) -0.032(5)
F6A 0.066(6) 0.083(7) 0.035(5) -0.036(5) -0.007(4) -0.038(5)
F6B 0.102(10) 0.113(13) 0.070(9) -0.058(10) -0.040(7) -0.002(9)
O3 0.0164(18) 0.046(2) 0.037(2) -0.0214(19) -0.0017(16) -0.0050(16)
O4 0.0181(18) 0.076(3) 0.034(2) -0.033(2) 0.0022(16) -0.0097(19)
O2 0.021(2) 0.039(2) 0.054(3) 0.001(2) -0.0073(19) -0.0042(17)
O1 0.050(3) 0.033(2) 0.039(2) 0.0036(18) -0.019(2) -0.020(2)
O6 0.0112(17) 0.073(3) 0.033(2) -0.026(2) 0.0014(16) -0.0101(18)
O5 0.0114(17) 0.061(3) 0.064(3) -0.039(2) -0.0028(18) -0.0098(17)
N3 0.0086(17) 0.0184(19) 0.021(2) -0.0087(16) -0.0029(15) -0.0013(14)
N2 0.0068(17) 0.0169(18) 0.019(2) -0.0056(15) -0.0027(15) -0.0006(14)
N1 0.0074(18) 0.030(2) 0.033(2) -0.0170(19) -0.0036(17) 0.0019(16)
N4 0.023(2) 0.038(2) 0.022(2) -0.0115(19) -0.0022(17) -0.0102(19)
C28 0.011(2) 0.018(2) 0.020(2) -0.0087(18) -0.0047(18) -0.0028(17)
C21 0.011(2) 0.024(2) 0.023(2) -0.012(2) -0.0023(18) -0.0005(18)
C27 0.020(2) 0.020(2) 0.023(2) -0.009(2) -0.009(2) -0.0010(18)
C24 0.008(2) 0.017(2) 0.026(2) -0.0126(19) -0.0012(18) -0.0021(17)
C26 0.011(2) 0.017(2) 0.034(3) -0.009(2) -0.010(2) 0.0025(17)
C35 0.012(2) 0.020(2) 0.018(2) -0.0112(19) 0.0017(18) -0.0046(17)
C37 0.008(2) 0.023(2) 0.030(3) -0.012(2) 0.0035(19) -0.0012(18)
C33 0.031(3) 0.034(3) 0.027(3) -0.018(2) -0.009(2) -0.002(2)
C8 0.022(3) 0.038(3) 0.039(3) -0.026(3) 0.004(2) -0.010(2)
C17 0.009(2) 0.030(3) 0.027(3) -0.006(2) -0.005(2) -0.0043(19)
C4 0.042(3) 0.042(3) 0.043(3) -0.028(3) -0.001(3) -0.014(3)
C20 0.013(2) 0.029(3) 0.056(4) -0.023(3) -0.002(2) -0.004(2)
C7 0.023(3) 0.048(3) 0.025(3) -0.017(2) -0.008(2) -0.012(2)
C5 0.011(2) 0.034(3) 0.021(2) -0.018(2) -0.0035(18) -0.0077(19)
C2 0.034(3) 0.023(3) 0.063(4) -0.022(3) -0.021(3) 0.007(2)
C1 0.020(2) 0.021(2) 0.039(3) -0.019(2) -0.008(2) -0.0021(19)
C9 0.022(2) 0.025(2) 0.023(3) -0.003(2) 0.000(2) -0.012(2)
C13 0.032(3) 0.025(3) 0.026(3) -0.007(2) 0.001(2) -0.009(2)
C6 0.022(2) 0.036(3) 0.030(3) -0.015(2) -0.002(2) -0.017(2)
C18 0.012(2) 0.034(3) 0.041(3) -0.014(3) -0.004(2) -0.004(2)
C19 0.013(2) 0.025(3) 0.052(4) -0.021(3) -0.005(2) 0.001(2)
C15 0.024(3) 0.085(5) 0.033(3) -0.036(3) -0.005(3) -0.005(3)
C11 0.029(3) 0.052(4) 0.043(4) -0.017(3) 0.013(3) -0.021(3)
C14 0.041(3) 0.029(3) 0.052(4) -0.005(3) -0.019(3) -0.009(3)
C10 0.032(3) 0.045(4) 0.073(5) 0.026(4) -0.009(3) -0.020(3)
C3 0.031(3) 0.031(3) 0.055(4) -0.025(3) -0.009(3) -0.011(2)
C22 0.024(3) 0.046(4) 0.071(5) -0.037(3) -0.007(3) -0.003(3)
C12 0.082(5) 0.059(4) 0.049(4) -0.020(3) 0.000(4) -0.055(4)
C23 0.022(3) 0.055(4) 0.095(6) -0.049(4) -0.012(3) -0.002(3)
C16A 0.040(6) 0.058(7) 0.026(5) -0.024(5) -0.008(5) -0.013(5)
C30 0.011(2) 0.031(3) 0.019(2) -0.012(2) -0.0029(18) -0.0025(18)
C16B 0.049(7) 0.061(7) 0.055(7) -0.026(6) -0.007(6) -0.008(6)
C38 0.010(2) 0.022(2) 0.021(2) -0.0121(19) -0.0013(18) -0.0027(17)
C25 0.010(2) 0.015(2) 0.024(2) -0.0070(18) -0.0038(18) -0.0021(16)
C29 0.016(2) 0.021(2) 0.022(2) -0.0111(19) -0.0026(19) -0.0059(18)
C36 0.016(2) 0.030(3) 0.020(2) -0.014(2) 0.0055(19) -0.007(2)
C34 0.028(3) 0.025(3) 0.026(3) -0.012(2) -0.009(2) -0.001(2)
C31 0.039(3) 0.029(3) 0.018(3) -0.010(2) 0.001(2) -0.013(2)
C32 0.044(3) 0.033(3) 0.019(3) -0.009(2) -0.005(2) -0.017(2)

loop_
_atom_type_symbol
_atom_type_description
_atom_type_scat_dispersion_real
_atom_type_scat_dispersion_imag
_atom_type_scat_source
C C 0.0181 0.0091 'International Tables Vol C Tables 4.2.6.8 and 6.1.1.4'
H H 0.0000 0.0000 'International Tables Vol C Tables 4.2.6.8 and 6.1.1.4'
Ag Ag 0.1306 4.2820 'International Tables Vol C Tables 4.2.6.8 and 6.1.1.4'
F F 0.0727 0.0534 'International Tables Vol C Tables 4.2.6.8 and 6.1.1.4'
N N 0.0311 0.0180 'International Tables Vol C Tables 4.2.6.8 and 6.1.1.4'
O O 0.0492 0.0322 'International Tables Vol C Tables 4.2.6.8 and 6.1.1.4'
S S 0.3331 0.5567 'International Tables Vol C Tables 4.2.6.8 and 6.1.1.4'

loop_
_geom_angle_atom_site_label_1
_geom_angle_atom_site_label_2
_geom_angle_atom_site_label_3
_geom_angle
_geom_angle_site_symmetry_1
_geom_angle_site_symmetry_3
F4Ab C16Ab F5A 122.9(14) . .
F6Ab C16Ab F5A 96.5(13) . .
F4Ba C16Ba F5B 127.7(15) . .
F6Ba C16Ba F5B 94.3(17) . .
F4Ab C16Ab F6A 109.8(11) . .
F4Ba C16Ba F6B 118.0(14) . .
F6Ab C16Ab C15 106.5(9) . .
F5Ba C16Ba C15 99.1(15) . .
F4Ba C16Ba C15 113.1(10) . .
F5Ab C16Ab C15 107.5(13) . .
F6Ba C16Ba C15 99.6(11) . .
F4Ab C16Ab C15 111.7(8) . .
Ag4 Ag5 Ag3 72.193(11) . 2_766
S3 Ag5 Ag3 76.29(2) . 2_766
S3 Ag5 Ag4 52.34(3) . .
S1 Ag5 Ag3 50.68(2) 2_766 2_766
S1 Ag5 Ag4 76.06(3) 2_766 .
S1 Ag5 S3 115.57(3) 2_766 .
O4 Ag5 Ag3 117.37(10) . 2_766
O4 Ag5 Ag4 158.75(12) . .
O4 Ag5 S3 109.40(12) . .
O4 Ag5 S1 125.01(13) . 2_766
O4 Ag5 O5 91.37(15) . .
O5 Ag5 Ag3 149.58(11) . 2_766
O5 Ag5 Ag4 84.37(11) . .
O5 Ag5 S3 104.71(11) . .
O5 Ag5 S1 105.62(12) . 2_766
Ag3 Ag6 Ag2 73.849(12) 2_766 .
S3 Ag6 Ag2 50.10(3) . .
S3 Ag6 Ag3 75.48(3) . 2_766
S3 Ag6 S2 107.83(4) . 2_766
S3 Ag6 O3 103.77(9) . .
S2 Ag6 Ag2 70.87(2) 2_766 .
S2 Ag6 Ag3 48.60(2) 2_766 2_766
O3 Ag6 Ag2 146.67(9) . .
O3 Ag6 Ag3 79.89(9) . 2_766
O3 Ag6 S2 106.13(9) . 2_766
N4 Ag6 Ag2 123.66(12) 1_654 .
N4 Ag6 Ag3 153.65(12) 1_654 2_766
N4 Ag6 S3 130.57(12) 1_654 .
N4 Ag6 S2 114.34(11) 1_654 2_766
N4 Ag6 O3 88.45(15) 1_654 .
Ag6 Ag2 Ag1 82.086(13) . .
Ag6 Ag2 Ag4 88.334(12) . .
Ag1 Ag2 Ag4 135.068(14) . .
Ag3 Ag2 Ag6 121.442(15) . .
Ag3 Ag2 Ag1 94.843(12) . .
Ag3 Ag2 Ag4 54.087(10) . .
S3 Ag2 Ag6 51.49(3) . .
S3 Ag2 Ag1 132.57(3) . .
S3 Ag2 Ag3 101.18(3) . .
S3 Ag2 Ag4 47.95(3) . .
S3 Ag2 S1 151.47(4) . .
S1 Ag2 Ag6 131.32(3) . .
S1 Ag2 Ag1 55.06(3) . .
S1 Ag2 Ag3 51.29(3) . .
S1 Ag2 Ag4 105.37(3) . .
O2 Ag2 Ag6 91.15(14) . .
O2 Ag2 Ag1 80.95(10) . .
O2 Ag2 Ag3 146.43(13) . .
O2 Ag2 Ag4 143.33(10) . .
O2 Ag2 S3 106.08(11) . .
O2 Ag2 S1 102.31(11) . .
Ag2 Ag1 Ag4 81.293(11) . 2_766
S1 Ag1 Ag2 50.31(2) . .
S1 Ag1 Ag4 69.26(2) . 2_766
S2 Ag1 Ag2 71.31(2) 2_766 .
S2 Ag1 Ag4 49.64(2) 2_766 2_766
S2 Ag1 S1 99.48(3) 2_766 .
O1 Ag1 Ag2 76.23(11) . .
O1 Ag1 Ag4 155.05(11) . 2_766
O1 Ag1 S1 103.26(11) . .
O1 Ag1 S2 111.59(12) . 2_766
N1 Ag1 Ag2 156.41(11) . .
N1 Ag1 Ag4 116.07(11) . 2_766
N1 Ag1 S1 118.45(12) . .
N1 Ag1 S2 131.86(11) . 2_766
N1 Ag1 O1 88.61(16) . .
Ag5 Ag3 Ag6 70.606(12) 2_766 2_766
Ag2 Ag3 Ag5 106.621(13) . 2_766
Ag2 Ag3 Ag6 163.859(16) . 2_766
Ag4 Ag3 Ag5 159.340(16) . 2_766
Ag4 Ag3 Ag6 107.189(13) . 2_766
Ag4 Ag3 Ag2 69.507(12) . .
S1 Ag3 Ag5 55.92(3) . 2_766
S1 Ag3 Ag6 126.27(3) . 2_766
S1 Ag3 Ag2 54.96(3) . .
S1 Ag3 Ag4 124.45(3) . .
S1 Ag3 S2 176.13(4) . .
S2 Ag3 Ag5 125.18(3) . 2_766
S2 Ag3 Ag6 54.59(3) . 2_766
S2 Ag3 Ag2 125.52(3) . .
S2 Ag3 Ag4 56.12(3) . .
Ag5 Ag4 Ag2 95.681(13) . .
Ag5 Ag4 Ag1 83.896(12) . 2_766
Ag1 Ag4 Ag2 143.301(13) 2_766 .
Ag3 Ag4 Ag5 127.949(14) . .
Ag3 Ag4 Ag2 56.405(10) . .
Ag3 Ag4 Ag1 95.300(12) . 2_766
S3 Ag4 Ag5 57.75(3) . .
S3 Ag4 Ag2 47.35(3) . .
S3 Ag4 Ag1 141.05(3) . 2_766
S3 Ag4 Ag3 102.88(3) . .
S3 Ag4 S2 154.89(3) . .
S2 Ag4 Ag5 129.71(3) . .
S2 Ag4 Ag2 108.92(2) . .
S2 Ag4 Ag1 50.37(2) . 2_766
S2 Ag4 Ag3 52.59(2) . .
O6 Ag4 Ag5 78.19(10) . .
O6 Ag4 Ag2 142.42(11) . .
O6 Ag4 Ag1 73.58(11) . 2_766
O6 Ag4 Ag3 151.18(10) . .
O6 Ag4 S3 102.11(11) . .
O6 Ag4 S2 102.96(10) . .
Ag6 S3 Ag5 86.46(4) . .
Ag2 S3 Ag5 131.35(4) . .
Ag2 S3 Ag6 78.41(3) . .
Ag2 S3 Ag4 84.70(4) . .
Ag4 S3 Ag5 69.91(3) . .
Ag4 S3 Ag6 129.26(4) . .
C9 S3 Ag5 115.53(17) . .
C9 S3 Ag6 118.91(17) . .
C9 S3 Ag2 112.25(17) . .
C9 S3 Ag4 111.80(17) . .
Ag5 S1 Ag1 104.17(4) 2_766 .
Ag2 S1 Ag5 138.12(4) . 2_766
Ag2 S1 Ag1 74.63(3) . .
Ag3 S1 Ag5 73.40(3) . 2_766
Ag3 S1 Ag2 73.75(3) . .
Ag3 S1 Ag1 124.49(4) . .
C1 S1 Ag5 111.92(17) . 2_766
C1 S1 Ag2 101.35(17) . .
C1 S1 Ag1 124.74(17) . .
C1 S1 Ag3 105.50(16) . .
Ag1 S2 Ag6 106.27(4) 2_766 2_766
Ag3 S2 Ag6 76.82(3) . 2_766
Ag3 S2 Ag1 132.51(5) . 2_766
Ag3 S2 Ag4 71.29(3) . .
Ag4 S2 Ag6 140.35(4) . 2_766
Ag4 S2 Ag1 79.99(3) . 2_766
C5 S2 Ag6 107.14(15) . 2_766
C5 S2 Ag1 114.42(15) . 2_766
C5 S2 Ag3 109.25(15) . .
C5 S2 Ag4 105.20(15) . .
C15 O3 Ag6 129.1(4) . .
C15 O4 Ag5 111.0(3) . .
C13 O2 Ag2 122.9(4) . .
C13 O1 Ag1 126.7(4) . .
C17 O6 Ag4 126.6(3) . .
C17 O5 Ag5 118.5(3) . .
C35 N3 C38 107.0(4) . .
C28 N2 C25 108.3(4) . .
C19 N1 Ag1 126.2(3) . .
C19 N1 C23 116.3(4) . .
C23 N1 Ag1 117.1(4) . .
C33 N4 Ag6 121.0(4) . 1_456
C32 N4 Ag6 120.0(4) . 1_456
C32 N4 C33 117.7(5) . .
N2 C28 C27 108.6(4) . .
N2 C28 C29 126.3(4) . .
C29 C28 C27 125.1(4) . .
C20 C21 C24 123.0(4) . .
C20 C21 C22 116.3(5) . .
C22 C21 C24 120.5(4) . .
C26 C27 C28 107.0(4) . .
C38 C24 C21 117.9(4) 2_576 .
C38 C24 C25 125.5(4) 2_576 .
C25 C24 C21 116.6(4) . .
C27 C26 C25 108.4(4) . .
N3 C35 C29 126.6(4) . .
N3 C35 C36 109.1(4) . .
C29 C35 C36 124.3(4) . .
C36 C37 C38 107.2(4) . .
N4 C33 C34 122.0(5) . .
O6 C17 C18 115.1(5) . .
O5 C17 O6 130.1(5) . .
O5 C17 C18 114.8(5) . .
C21 C20 C19 120.1(5) . .
C8 C5 S2 109.1(3) . .
C8 C5 C6 110.2(4) . .
C7 C5 S2 105.8(3) . .
C7 C5 C8 110.9(4) . .
C7 C5 C6 111.3(4) . .
C6 C5 S2 109.5(3) . .
C4 C1 S1 108.1(4) . .
C4 C1 C2 111.8(5) . .
C4 C1 C3 110.6(5) . .
C2 C1 S1 105.9(4) . .
C2 C1 C3 110.5(5) . .
C3 C1 S1 109.9(3) . .
C11 C9 S3 106.8(4) . .
C10 C9 S3 107.7(4) . .
C10 C9 C11 110.7(6) . .
C12 C9 S3 108.3(4) . .
C12 C9 C11 111.2(6) . .
C12 C9 C10 111.9(6) . .
O2 C13 C14 112.1(5) . .
O1 C13 O2 131.2(5) . .
O1 C13 C14 116.7(5) . .
F9 C18 F7 106.7(4) . .
F9 C18 F8 106.9(5) . .
F9 C18 C17 113.8(5) . .
F7 C18 C17 112.6(5) . .
F8 C18 F7 105.5(5) . .
F8 C18 C17 110.8(4) . .
N1 C19 C20 124.7(5) . .
O3 C15 O4 131.2(6) . .
O3 C15 C16A 114.8(6) . .
O3 C15 C16B 110.8(7) . .
O4 C15 C16A 113.1(6) . .
O4 C15 C16B 112.7(7) . .
F3 C14 C13 110.3(5) . .
F2 C14 F3 106.0(6) . .
F2 C14 F1 107.8(6) . .
F2 C14 C13 114.1(5) . .
F1 C14 F3 105.9(5) . .
F1 C14 C13 112.3(6) . .
C23 C22 C21 119.3(6) . .
N1 C23 C22 122.2(6) . .
C34 C30 C29 121.8(5) . .
C34 C30 C31 117.2(5) . .
C31 C30 C29 120.9(4) . .
N3 C38 C24 124.9(4) . 2_576
N3 C38 C37 109.6(4) . .
C24 C38 C37 125.5(4) 2_576 .
N2 C25 C24 125.4(4) . .
N2 C25 C26 107.7(4) . .
C24 C25 C26 126.9(4) . .
C28 C29 C30 115.3(4) . .
C35 C29 C28 126.8(4) . .
C35 C29 C30 117.8(4) . .
C37 C36 C35 107.1(4) . .
C30 C34 C33 120.2(5) . .
C32 C31 C30 118.8(5) . .
N4 C32 C31 123.8(5) . .

loop_
_geom_bond_atom_site_label_1
_geom_bond_atom_site_label_2
_geom_bond_distance
_geom_bond_site_symmetry_2
Ag5 Ag3 2.9689(4) 2_766
Ag5 Ag4 2.9334(5) .
Ag5 S3 2.6416(12) .
Ag5 S1 2.5661(11) 2_766
Ag5 O4 2.279(4) .
Ag5 O5 2.358(4) .
F6Ab C16A 1.415(8) .
F5Ab C16A 1.426(9) .
F4Ab C16A 1.406(8) .
F5Ba C16B 1.427(9) .
F6Ba C16B 1.419(9) .
F4Ba C16B 1.412(9) .
Ag6 Ag2 3.1275(5) .
Ag6 Ag3 3.1212(5) 2_766
Ag6 S3 2.4981(12) .
Ag6 S2 2.6126(10) 2_766
Ag6 O3 2.499(4) .
Ag6 N4 2.258(4) 1_654
Ag2 Ag1 3.1510(5) .
Ag2 Ag3 2.9487(5) .
Ag2 Ag4 3.3159(5) .
Ag2 S3 2.4492(11) .
Ag2 S1 2.5146(11) .
Ag2 O2 2.343(4) .
Ag1 Ag4 3.2476(5) 2_766
Ag1 S1 2.6789(11) .
Ag1 S2 2.5401(10) 2_766
Ag1 O1 2.397(4) .
Ag1 N1 2.271(4) .
Ag3 Ag5 2.9689(4) 2_766
Ag3 Ag6 3.1213(5) 2_766
Ag3 Ag4 2.8670(4) .
Ag3 S1 2.3968(10) .
Ag3 S2 2.4045(10) .
Ag4 Ag1 3.2476(5) 2_766
Ag4 S3 2.4729(12) .
Ag4 S2 2.5130(11) .
Ag4 O6 2.358(4) .
S3 C9 1.878(5) .
S1 Ag5 2.5661(11) 2_766
S1 C1 1.885(5) .
S2 Ag6 2.6126(10) 2_766
S2 Ag1 2.5400(10) 2_766
S2 C5 1.878(5) .
F9 C18 1.314(6) .
F7 C18 1.344(7) .
F8 C18 1.328(7) .
F3 C14 1.356(8) .
F2 C14 1.305(8) .
F1 C14 1.322(8) .
O3 C15 1.227(7) .
O4 C15 1.236(7) .
O2 C13 1.235(7) .
O1 C13 1.224(7) .
O6 C17 1.227(7) .
O5 C17 1.221(7) .
N3 C35 1.364(6) .
N3 C38 1.373(6) .
N2 C28 1.366(6) .
N2 C25 1.376(6) .
N1 C19 1.297(7) .
N1 C23 1.369(8) .
N4 Ag6 2.258(4) 1_456
N4 C33 1.340(7) .
N4 C32 1.320(7) .
C28 C27 1.435(6) .
C28 C29 1.411(6) .
C21 C24 1.503(6) .
C21 C20 1.360(7) .
C21 C22 1.411(8) .
C27 C26 1.351(7) .
C24 C38 1.398(7) 2_576
C24 C25 1.399(7) .
C26 C25 1.429(7) .
C35 C29 1.398(7) .
C35 C36 1.454(6) .
C37 C38 1.438(7) .
C37 C36 1.345(7) .
C33 C34 1.392(8) .
C8 C5 1.521(7) .
C17 C18 1.541(6) .
C4 C1 1.506(8) .
C20 C19 1.381(7) .
C7 C5 1.515(7) .
C5 C6 1.525(7) .
C2 C1 1.525(7) .
C1 C3 1.532(7) .
C9 C11 1.514(8) .
C9 C10 1.514(8) .
C9 C12 1.504(9) .
C13 C14 1.542(8) .
C15 C16A 1.587(12) .
C15 C16B 1.683(17) .
C22 C23 1.383(8) .
C30 C29 1.488(7) .
C30 C34 1.374(7) .
C30 C31 1.396(7) .
C38 C24 1.398(7) 2_576
C31 C32 1.385(8) .

loop_
_geom_torsion_atom_site_label_1
_geom_torsion_atom_site_label_2
_geom_torsion_atom_site_label_3
_geom_torsion_atom_site_label_4
_geom_torsion
_geom_torsion_site_symmetry_1
_geom_torsion_site_symmetry_4
Ag5 S3 C9 C11 18.6(5) . .
Ag5 S3 C9 C10 137.6(5) . .
Ag5 S3 C9 C12 -101.2(5) . .
Ag5 S1 C1 C4 5.9(4) 2_766 .
Ag5 S1 C1 C2 -114.1(4) 2_766 .
Ag5 S1 C1 C3 126.6(4) 2_766 .
Ag5 O4 C15 O3 -2.0(11) . .
Ag5 O5 C17 O6 18.8(8) . .
Ag5 O5 C17 C18 -159.7(3) . .
Ag6 S3 C9 C11 -82.1(4) . .
Ag6 S3 C9 C10 36.9(6) . .
Ag6 S3 C9 C12 158.1(4) . .
Ag6 S2 C5 C8 -41.9(4) 2_766 .
Ag6 S2 C5 C7 77.5(3) 2_766 .
Ag6 S2 C5 C6 -162.5(3) 2_766 .
Ag6 O3 C15 O4 56.3(12) . .
Ag6 N4 C33 C34 165.5(4) 1_456 .
Ag6 N4 C32 C31 -165.5(5) 1_456 .
Ag2 S3 C9 C11 -170.8(4) . .
Ag2 S3 C9 C10 -51.9(5) . .
Ag2 S3 C9 C12 69.4(5) . .
Ag2 S1 C1 C4 -148.2(3) . .
Ag2 S1 C1 C2 91.8(4) . .
Ag2 S1 C1 C3 -27.5(4) . .
Ag2 O2 C13 O1 3.2(10) . .
Ag2 O2 C13 C14 -177.5(4) . .
Ag1 S1 C1 C4 132.7(3) . .
Ag1 S1 C1 C2 12.7(5) . .
Ag1 S1 C1 C3 -106.6(4) . .
Ag1 S2 C5 C8 -159.4(3) 2_766 .
Ag1 S2 C5 C7 -40.0(3) 2_766 .
Ag1 S2 C5 C6 79.9(3) 2_766 .
Ag1 O1 C13 O2 11.5(10) . .
Ag1 O1 C13 C14 -167.7(4) . .
Ag1 N1 C19 C20 179.3(5) . .
Ag1 N1 C23 C22 -179.0(6) . .
Ag3 S1 C1 C4 -72.1(4) . .
Ag3 S1 C1 C2 167.9(3) . .
Ag6 O3 C15 C16Ab -111.7(6) . .
Ag6 O3 C15 C16Ba -151.6(5) . .
Ag3 S1 C1 C3 48.6(4) . .
Ag3 S2 C5 C8 39.8(4) . .
Ag5 O4 C15 C16Ba -153.7(5) . .
Ag5 O4 C15 C16Ab 166.2(5) . .
Ag3 S2 C5 C7 159.1(3) . .
Ag3 S2 C5 C6 -80.9(3) . .
Ag4 S3 C9 C11 95.9(4) . .
Ag4 S3 C9 C10 -145.1(5) . .
Ag4 S3 C9 C12 -23.9(5) . .
Ag4 S2 C5 C8 114.9(3) . .
Ag4 S2 C5 C7 -125.8(3) . .
Ag4 S2 C5 C6 -5.8(4) . .
Ag4 O6 C17 O5 -18.8(9) . .
Ag4 O6 C17 C18 159.6(4) . .
O3 C15 C16Ba F4Ba -72.7(12) . .
O3 C15 C16Ba F5Ba 149.4(13) . .
O3 C15 C16Ba F6Ba 53.4(13) . .
O3 C15 C16Ab F6Ab -46.8(12) . .
O3 C15 C16Ab F5Ab -149.4(12) . .
O3 C15 C16Ab F4Ab 73.1(10) . .
O4 C15 C16Ab F4Ab -97.1(10) . .
O4 C15 C16Ba F5Ba -53.0(15) . .
O4 C15 C16Ba F6Ba -149.0(11) . .
O4 C15 C16Ab F6Ab 143.0(10) . .
O4 C15 C16Ab F5Ab 40.4(14) . .
O4 C15 C16Ba F4Ba 84.8(12) . .
O2 C13 C14 F3 58.5(7) . .
O2 C13 C14 F2 177.7(6) . .
O2 C13 C14 F1 -59.3(7) . .
O1 C13 C14 F3 -122.1(6) . .
O1 C13 C14 F2 -2.9(9) . .
O1 C13 C14 F1 120.1(6) . .
O6 C17 C18 F9 143.1(5) . .
O6 C17 C18 F7 21.5(7) . .
O6 C17 C18 F8 -96.4(6) . .
O5 C17 C18 F9 -38.2(7) . .
O5 C17 C18 F7 -159.8(5) . .
O5 C17 C18 F8 82.3(6) . .
N3 C35 C29 C28 -2.6(8) . .
N3 C35 C29 C30 177.1(4) . .
N3 C35 C36 C37 0.2(5) . .
N2 C28 C27 C26 0.1(5) . .
N2 C28 C29 C35 -3.0(8) . .
N2 C28 C29 C30 177.3(4) . .
N4 C33 C34 C30 -1.6(8) . .
C28 N2 C25 C24 -178.0(4) . .
C28 N2 C25 C26 0.2(5) . .
C28 C27 C26 C25 0.0(5) . .
C21 C24 C25 N2 178.5(4) . .
C21 C24 C25 C26 0.6(7) . .
C21 C20 C19 N1 -0.1(10) . .
C21 C22 C23 N1 0.6(12) . .
C27 C28 C29 C35 174.5(5) . .
C27 C28 C29 C30 -5.2(7) . .
C27 C26 C25 N2 -0.2(5) . .
C27 C26 C25 C24 178.0(4) . .
C24 C21 C20 C19 -176.9(5) . .
C24 C21 C22 C23 176.7(6) . .
C35 N3 C38 C24 -177.6(4) . 2_576
C35 N3 C38 C37 0.0(5) . .
C33 N4 C32 C31 1.6(8) . .
C20 C21 C24 C38 -99.3(6) . 2_576
C20 C21 C24 C25 83.8(6) . .
C20 C21 C22 C23 -8.4(10) . .
C19 N1 C23 C22 7.5(10) . .
C22 C21 C24 C38 75.3(7) . 2_576
C22 C21 C24 C25 -101.5(6) . .
C22 C21 C20 C19 8.3(9) . .
C23 N1 C19 C20 -7.9(9) . .
C30 C31 C32 N4 1.4(9) . .
C38 N3 C35 C29 178.5(4) . .
C38 N3 C35 C36 -0.1(5) . .
C38 C24 C25 N2 1.9(8) 2_576 .
C38 C24 C25 C26 -176.0(5) 2_576 .
C38 C37 C36 C35 -0.2(5) . .
C25 N2 C28 C27 -0.2(5) . .
C25 N2 C28 C29 177.6(4) . .
C29 C28 C27 C26 -177.7(4) . .
C29 C35 C36 C37 -178.4(5) . .
C29 C30 C34 C33 -173.9(5) . .
C29 C30 C31 C32 174.0(5) . .
C36 C35 C29 C28 175.8(5) . .
C36 C35 C29 C30 -4.5(7) . .
C36 C37 C38 N3 0.2(6) . .
C36 C37 C38 C24 177.7(5) . 2_576
C34 C30 C29 C28 105.5(5) . .
C34 C30 C29 C35 -74.3(6) . .
C34 C30 C31 C32 -4.4(8) . .
C31 C30 C29 C28 -72.9(6) . .
C31 C30 C29 C35 107.3(5) . .
C31 C30 C34 C33 4.5(7) . .
C32 N4 C33 C34 -1.5(8) . .

loop_
_smtbx_masks_void_nr
_smtbx_masks_void_average_x
_smtbx_masks_void_average_y
_smtbx_masks_void_average_z
_smtbx_masks_void_volume
_smtbx_masks_void_count_electrons
1 0.500 -0.618 -0.350 618.2 196.8
